data_7200311
loop_
_publ_author_name
'Linder, Peter W.'
'Nassimbeni, Luigi R.'
'Su, Hong'

_publ_section_title
;
 Selectivity of butanol isomers by enclathration
;
_journal_issue 1
_journal_name_full CrystEngComm
_journal_page_first 192
_journal_paper_doi 10.1039/b812887a
_journal_volume 11
_journal_year 2009
_chemical_formula_sum 'C22 H30 O3'
_chemical_formula_weight 342.46
_chemical_name_systematic
;
1,1-bis(4-hydroxyphenyl)cyclohexane 1-butanol clathrate
;
_space_group_IT_number 2
_symmetry_cell_setting triclinic
_symmetry_space_group_name_Hall '-P 1'
_symmetry_space_group_name_H-M 'P -1'
_atom_sites_solution_hydrogens geom
_atom_sites_solution_primary direct
_atom_sites_solution_secondary difmap
_audit_creation_method SHELXL-97
_cell_angle_alpha 98.713(3)
_cell_angle_beta 91.987(2)
_cell_angle_gamma 101.320(3)
_cell_formula_units_Z 2
_cell_length_a 6.2403(3)
_cell_length_b 10.7398(4)
_cell_length_c 14.7067(7)
_cell_measurement_temperature 173(2)
_cell_volume 953.20(7)
_computing_cell_refinement 'DENZO-SMN (Otwinowski & Minor, 1997)'
_computing_data_collection 'COLLECT program (Nonius, 2000)'
_computing_data_reduction 'DENZO-SMN (Otwinowski & Minor, 1997)'
_computing_molecular_graphics 'X-Seed (Barbour, 2001)'
_computing_publication_material 'SHELXL-97 (Sheldrick, 2001)'
_computing_structure_refinement 'SHELXL-97 (Sheldrick, 1997)'
_computing_structure_solution 'SHELXS-97 (Sheldrick, 1997)'
_diffrn_ambient_temperature 173(2)
_diffrn_measured_fraction_theta_full 0.997
_diffrn_measured_fraction_theta_max 0.997
_diffrn_measurement_device_type 'Nonius Kappa CCD diffractometer'
_diffrn_measurement_method '1.2\% \f scans and \w scans'
_diffrn_radiation_monochromator graphite
_diffrn_radiation_source 'fine-focus sealed tube'
_diffrn_radiation_type MoK\a
_diffrn_radiation_wavelength 0.71073
_diffrn_reflns_av_R_equivalents 0.0291
_diffrn_reflns_av_sigmaI/netI 0.0537
_diffrn_reflns_limit_h_max 7
_diffrn_reflns_limit_h_min -7
_diffrn_reflns_limit_k_max 13
_diffrn_reflns_limit_k_min -13
_diffrn_reflns_limit_l_max 17
_diffrn_reflns_limit_l_min -17
_diffrn_reflns_number 6713
_diffrn_reflns_theta_full 25.68
_diffrn_reflns_theta_max 25.68
_diffrn_reflns_theta_min 2.22
_exptl_absorpt_coefficient_mu 0.077
_exptl_absorpt_correction_type none
_exptl_crystal_colour colourless
_exptl_crystal_density_diffrn 1.193
_exptl_crystal_density_meas ?
_exptl_crystal_density_method .
_exptl_crystal_description needle
_exptl_crystal_F_000 372
_exptl_crystal_size_max 0.15
_exptl_crystal_size_mid 0.15
_exptl_crystal_size_min 0.12
_refine_diff_density_max 0.424
_refine_diff_density_min -0.254
_refine_diff_density_rms 0.043
_refine_ls_extinction_coef 0.032(5)
_refine_ls_extinction_expression Fc^*^=kFc[1+0.001xFc^2^\l^3^/sin(2\q)]^-1/4^
_refine_ls_extinction_method SHELXL
_refine_ls_goodness_of_fit_ref 1.029
_refine_ls_hydrogen_treatment mixed
_refine_ls_matrix_type full
_refine_ls_number_parameters 248
_refine_ls_number_reflns 3616
_refine_ls_number_restraints 0
_refine_ls_restrained_S_all 1.029
_refine_ls_R_factor_all 0.0843
_refine_ls_R_factor_gt 0.0470
_refine_ls_shift/su_max 0.000
_refine_ls_shift/su_mean 0.000
_refine_ls_structure_factor_coef Fsqd
_refine_ls_weighting_details 'calc w=1/[\s^2^(Fo^2^)+(0.0635P)^2^+0.1711P] where P=(Fo^2^+2Fc^2^)/3'
_refine_ls_weighting_scheme calc
_refine_ls_wR_factor_gt 0.1122
_refine_ls_wR_factor_ref 0.1320
_reflns_number_gt 2400
_reflns_number_total 3616
_reflns_threshold_expression >2sigma(I)
_cod_data_source_file b812887a.txt
_cod_data_source_block H1BuOH
_cod_depositor_comments
;
The following automatic conversions were performed:
'_symmetry_cell_setting' value 'Triclinic' changed to 'triclinic'
according to '/home/saulius/struct/CIF-dictionaries/cif_core.dic'
dictionary named 'cif_core.dic' version 2.4.1 from 2010-06-29.

Automatic conversion script
Id: cif_fix_enum 1527 2010-12-29 10:47:43Z saulius 
;
_cod_original_sg_symbol_H-M P-1
_cod_database_code 7200311

loop_
_symmetry_equiv_pos_as_xyz
'x, y, z'
'-x, -y, -z'

loop_
_atom_site_label
_atom_site_type_symbol
_atom_site_fract_x
_atom_site_fract_y
_atom_site_fract_z
_atom_site_U_iso_or_equiv
_atom_site_adp_type
_atom_site_occupancy
_atom_site_symmetry_multiplicity
_atom_site_calc_flag
_atom_site_refinement_flags
_atom_site_disorder_assembly
_atom_site_disorder_group
O1 O 0.5161(2) 0.83127(12) 0.81768(10) 0.0340(4) Uani 1 1 d . . .
H1 H 0.386(4) 0.844(2) 0.8506(18) 0.072(8) Uiso 1 1 d . . .
O2 O 0.8055(2) 1.68606(12) 0.85331(9) 0.0331(4) Uani 1 1 d . . .
H2 H 0.695(4) 1.731(2) 0.8432(17) 0.063(8) Uiso 1 1 d . . .
C1 C 0.7736(3) 1.22399(15) 0.59600(12) 0.0223(4) Uani 1 1 d . . .
C2 C 0.6033(3) 1.20116(16) 0.51280(12) 0.0256(4) Uani 1 1 d . . .
H2A H 0.5921 1.1127 0.4793 0.031 Uiso 1 1 calc R . .
H2B H 0.4583 1.2073 0.5362 0.031 Uiso 1 1 calc R . .
C3 C 0.6580(3) 1.29602(17) 0.44502(13) 0.0286(4) Uani 1 1 d . . .
H3A H 0.5475 1.2723 0.3921 0.034 Uiso 1 1 calc R . .
H3B H 0.6517 1.3837 0.4759 0.034 Uiso 1 1 calc R . .
C4 C 0.8850(3) 1.29600(18) 0.41017(13) 0.0324(5) Uani 1 1 d . . .
H4A H 0.9220 1.3640 0.3714 0.039 Uiso 1 1 calc R . .
H4B H 0.8856 1.2121 0.3716 0.039 Uiso 1 1 calc R . .
C5 C 1.0566(3) 1.31975(18) 0.49083(13) 0.0306(5) Uani 1 1 d . . .
H5A H 1.0669 1.4075 0.5255 0.037 Uiso 1 1 calc R . .
H5B H 1.2014 1.3143 0.4670 0.037 Uiso 1 1 calc R . .
C6 C 0.9974(3) 1.22128(16) 0.55538(13) 0.0267(4) Uani 1 1 d . . .
H6A H 1.1123 1.2386 0.6064 0.032 Uiso 1 1 calc R . .
H6B H 0.9947 1.1342 0.5211 0.032 Uiso 1 1 calc R . .
C7 C 0.7074(3) 1.11575(15) 0.65398(12) 0.0231(4) Uani 1 1 d . . .
C8 C 0.5069(3) 1.10270(16) 0.69450(13) 0.0263(4) Uani 1 1 d . . .
H8 H 0.4138 1.1602 0.6847 0.032 Uiso 1 1 calc R . .
C9 C 0.4386(3) 1.00943(17) 0.74838(13) 0.0273(4) Uani 1 1 d . . .
H9 H 0.3002 1.0025 0.7743 0.033 Uiso 1 1 calc R . .
C10 C 0.5746(3) 0.92594(16) 0.76417(13) 0.0260(4) Uani 1 1 d . . .
C11 C 0.7741(3) 0.93616(17) 0.72519(13) 0.0306(5) Uani 1 1 d . . .
H11 H 0.8672 0.8789 0.7357 0.037 Uiso 1 1 calc R . .
C12 C 0.8391(3) 1.02990(16) 0.67057(13) 0.0279(4) Uani 1 1 d . . .
H12 H 0.9766 1.0355 0.6440 0.034 Uiso 1 1 calc R . .
C13 C 0.7811(3) 1.35226(16) 0.66081(12) 0.0225(4) Uani 1 1 d . . .
C14 C 0.6176(3) 1.42345(16) 0.65918(13) 0.0259(4) Uani 1 1 d . . .
H14 H 0.4990 1.3953 0.6137 0.031 Uiso 1 1 calc R . .
C15 C 0.6229(3) 1.53433(16) 0.72206(13) 0.0274(4) Uani 1 1 d . . .
H15 H 0.5090 1.5810 0.7194 0.033 Uiso 1 1 calc R . .
C16 C 0.7941(3) 1.57695(16) 0.78865(12) 0.0251(4) Uani 1 1 d . . .
C17 C 0.9584(3) 1.50796(17) 0.79257(13) 0.0293(4) Uani 1 1 d . . .
H17 H 1.0763 1.5365 0.8383 0.035 Uiso 1 1 calc R . .
C18 C 0.9504(3) 1.39747(17) 0.72973(13) 0.0283(4) Uani 1 1 d . . .
H18 H 1.0637 1.3506 0.7334 0.034 Uiso 1 1 calc R . .
O1G O 0.1837(2) 0.85928(14) 0.91789(10) 0.0392(4) Uani 1 1 d . B .
H1G H 0.064(5) 0.797(3) 0.8965(19) 0.079(9) Uiso 1 1 d . . .
C1G C 0.1935(4) 0.8796(2) 1.01683(15) 0.0460(6) Uani 1 1 d . . .
H1G1 H 0.0540 0.9012 1.0375 0.055 Uiso 1 1 calc R A 1
H1G2 H 0.3124 0.9543 1.0404 0.055 Uiso 1 1 calc R A 1
C2G1 C 0.2319(4) 0.7674(2) 1.05788(16) 0.0513(6) Uani 0.75 1 d P B 1
H2G1 H 0.1264 0.6888 1.0289 0.062 Uiso 0.75 1 calc PR B 1
H2G2 H 0.2116 0.7816 1.1248 0.062 Uiso 0.75 1 calc PR B 1
C3G1 C 0.4740(6) 0.7508(3) 1.0408(2) 0.0488(8) Uani 0.75 1 d P B 1
H3G1 H 0.4848 0.7234 0.9740 0.059 Uiso 0.75 1 calc PR B 1
H3G2 H 0.5747 0.8352 1.0591 0.059 Uiso 0.75 1 calc PR B 1
C4G1 C 0.5436(6) 0.6593(3) 1.0902(2) 0.0860(10) Uani 0.75 1 d P B 1
H4G1 H 0.6945 0.6537 1.0768 0.129 Uiso 0.75 1 calc PR B 1
H4G2 H 0.4474 0.5747 1.0711 0.129 Uiso 0.75 1 calc PR B 1
H4G3 H 0.5366 0.6866 1.1565 0.129 Uiso 0.75 1 calc PR B 1
C3G2 C 0.3516(17) 0.6623(10) 1.0266(6) 0.050(2) Uani 0.25 1 d P B 2
H3G3 H 0.4041 0.6726 0.9649 0.060 Uiso 0.25 1 calc PR B 2
H3G4 H 0.2476 0.5785 1.0202 0.060 Uiso 0.25 1 calc PR B 2
C4G2 C 0.5436(6) 0.6593(3) 1.0902(2) 0.0860(10) Uani 0.25 1 d P B 2
H4G4 H 0.6131 0.5883 1.0652 0.129 Uiso 0.25 1 calc PR B 2
H4G5 H 0.4931 0.6467 1.1511 0.129 Uiso 0.25 1 calc PR B 2
H4G6 H 0.6499 0.7408 1.0957 0.129 Uiso 0.25 1 calc PR B 2
C2G2 C 0.2319(4) 0.7674(2) 1.05788(16) 0.0513(6) Uani 0.25 1 d P B 2
H2G3 H 0.0831 0.7211 1.0678 0.062 Uiso 0.25 1 calc PR B 2
H2G4 H 0.3002 0.8054 1.1202 0.062 Uiso 0.25 1 calc PR B 2

loop_
_atom_site_aniso_label
_atom_site_aniso_U_11
_atom_site_aniso_U_22
_atom_site_aniso_U_33
_atom_site_aniso_U_23
_atom_site_aniso_U_13
_atom_site_aniso_U_12
O1 0.0390(9) 0.0287(7) 0.0398(9) 0.0160(6) 0.0124(7) 0.0104(6)
O2 0.0382(8) 0.0277(7) 0.0326(8) -0.0017(6) -0.0014(6) 0.0098(6)
C1 0.0209(9) 0.0214(8) 0.0254(10) 0.0046(7) 0.0034(7) 0.0056(7)
C2 0.0227(10) 0.0253(9) 0.0282(11) 0.0026(8) 0.0012(8) 0.0049(7)
C3 0.0297(11) 0.0314(10) 0.0250(10) 0.0057(8) -0.0006(8) 0.0061(8)
C4 0.0360(11) 0.0334(10) 0.0311(11) 0.0117(9) 0.0084(9) 0.0091(9)
C5 0.0248(10) 0.0339(10) 0.0356(12) 0.0109(9) 0.0082(8) 0.0069(8)
C6 0.0246(10) 0.0265(9) 0.0302(11) 0.0052(8) 0.0041(8) 0.0073(8)
C7 0.0234(10) 0.0221(9) 0.0233(10) 0.0025(7) 0.0011(7) 0.0045(7)
C8 0.0247(10) 0.0246(9) 0.0311(11) 0.0070(8) 0.0015(8) 0.0069(8)
C9 0.0235(10) 0.0288(9) 0.0302(11) 0.0055(8) 0.0050(8) 0.0059(8)
C10 0.0304(10) 0.0219(8) 0.0246(10) 0.0040(7) 0.0027(8) 0.0022(8)
C11 0.0314(11) 0.0274(9) 0.0377(12) 0.0111(9) 0.0064(9) 0.0124(8)
C12 0.0258(10) 0.0280(9) 0.0324(11) 0.0074(8) 0.0067(8) 0.0084(8)
C13 0.0211(9) 0.0223(8) 0.0249(10) 0.0073(7) 0.0032(7) 0.0038(7)
C14 0.0230(10) 0.0269(9) 0.0279(10) 0.0054(8) -0.0005(8) 0.0053(8)
C15 0.0265(10) 0.0278(9) 0.0311(11) 0.0082(8) 0.0022(8) 0.0104(8)
C16 0.0306(10) 0.0221(9) 0.0232(10) 0.0051(8) 0.0053(8) 0.0050(8)
C17 0.0282(10) 0.0305(10) 0.0276(11) 0.0041(8) -0.0042(8) 0.0041(8)
C18 0.0260(10) 0.0275(9) 0.0338(11) 0.0068(8) -0.0002(8) 0.0098(8)
O1G 0.0360(9) 0.0457(9) 0.0347(9) 0.0094(7) 0.0064(7) 0.0024(7)
C1G 0.0520(15) 0.0457(13) 0.0359(13) 0.0018(10) 0.0099(11) 0.0015(11)
C2G1 0.0586(16) 0.0632(15) 0.0356(13) 0.0096(11) 0.0083(11) 0.0188(12)
C3G1 0.058(2) 0.055(2) 0.0402(19) 0.0219(16) 0.0171(16) 0.0134(17)
C4G1 0.088(2) 0.115(3) 0.066(2) 0.0086(19) 0.0087(17) 0.051(2)
C3G2 0.057(6) 0.053(6) 0.041(6) 0.009(5) 0.000(5) 0.017(5)
C4G2 0.088(2) 0.115(3) 0.066(2) 0.0086(19) 0.0087(17) 0.051(2)
C2G2 0.0586(16) 0.0632(15) 0.0356(13) 0.0096(11) 0.0083(11) 0.0188(12)

loop_
_atom_type_symbol
_atom_type_description
_atom_type_scat_dispersion_real
_atom_type_scat_dispersion_imag
_atom_type_scat_source
C C 0.0033 0.0016 'International Tables Vol C Tables 4.2.6.8 and 6.1.1.4'
H H 0.0000 0.0000 'International Tables Vol C Tables 4.2.6.8 and 6.1.1.4'
O O 0.0106 0.0060 'International Tables Vol C Tables 4.2.6.8 and 6.1.1.4'

loop_
_geom_angle_atom_site_label_1
_geom_angle_atom_site_label_2
_geom_angle_atom_site_label_3
_geom_angle
_geom_angle_site_symmetry_1
_geom_angle_site_symmetry_3
_geom_angle_publ_flag
C6 C1 C13 110.64(14) . . ?
C6 C1 C7 111.89(13) . . ?
C13 C1 C7 106.66(14) . . ?
C6 C1 C2 106.41(15) . . ?
C13 C1 C2 113.02(14) . . ?
C7 C1 C2 108.28(14) . . ?
C3 C2 C1 114.02(14) . . ?
C4 C3 C2 111.24(14) . . ?
C3 C4 C5 110.60(16) . . ?
C4 C5 C6 111.00(15) . . ?
C5 C6 C1 112.71(14) . . ?
C12 C7 C8 116.79(16) . . ?
C12 C7 C1 123.74(16) . . ?
C8 C7 C1 119.45(14) . . ?
C9 C8 C7 122.60(16) . . ?
C8 C9 C10 119.16(17) . . ?
O1 C10 C11 118.34(16) . . ?
O1 C10 C9 121.88(17) . . ?
C11 C10 C9 119.78(16) . . ?
C10 C11 C12 120.20(16) . . ?
C11 C12 C7 121.47(17) . . ?
C14 C13 C18 116.61(16) . . ?
C14 C13 C1 123.34(15) . . ?
C18 C13 C1 119.90(15) . . ?
C15 C14 C13 121.82(17) . . ?
C16 C15 C14 119.99(16) . . ?
O2 C16 C15 122.12(16) . . ?
O2 C16 C17 118.24(16) . . ?
C15 C16 C17 119.64(17) . . ?
C18 C17 C16 119.71(17) . . ?
C17 C18 C13 122.22(17) . . ?
O1G C1G C2G1 114.05(19) . . ?
C1G C2G1 C3G1 108.2(2) . . ?
C4G1 C3G1 C2G1 113.6(3) . . ?

loop_
_geom_bond_atom_site_label_1
_geom_bond_atom_site_label_2
_geom_bond_distance
_geom_bond_site_symmetry_2
_geom_bond_publ_flag
O1 C10 1.380(2) . ?
O2 C16 1.381(2) . ?
C1 C6 1.542(2) . ?
C1 C13 1.543(2) . ?
C1 C7 1.544(2) . ?
C1 C2 1.550(2) . ?
C2 C3 1.531(2) . ?
C3 C4 1.523(3) . ?
C4 C5 1.527(3) . ?
C5 C6 1.527(2) . ?
C7 C12 1.392(2) . ?
C7 C8 1.396(2) . ?
C8 C9 1.382(2) . ?
C9 C10 1.388(2) . ?
C10 C11 1.380(3) . ?
C11 C12 1.390(2) . ?
C13 C14 1.391(2) . ?
C13 C18 1.398(3) . ?
C14 C15 1.387(2) . ?
C15 C16 1.382(3) . ?
C16 C17 1.382(3) . ?
C17 C18 1.381(3) . ?
O1G C1G 1.436(3) . ?
C1G C2G1 1.482(3) . ?
C2G1 C3G1 1.580(4) . ?
C3G1 C4G1 1.430(4) . ?

loop_
_geom_hbond_atom_site_label_D
_geom_hbond_atom_site_label_H
_geom_hbond_atom_site_label_A
_geom_hbond_distance_DH
_geom_hbond_distance_HA
_geom_hbond_distance_DA
_geom_hbond_angle_DHA
_geom_hbond_site_symmetry_A
O1 H1 O1G 0.98(3) 1.65(3) 2.624(2) 172(2) .
O2 H2 O1 0.94(3) 1.76(3) 2.6940(19) 172(2) 1_565
O1G H1G O2 0.91(3) 1.84(3) 2.742(2) 174(3) 1_445
